data_4513938
loop_
_publ_author_name
'Ma, Chao'
'Huang, Yuan'
'Zhao, Yu'

_publ_section_title
;
 Stereoselective 1,6-Conjugate Addition/Annulation ofpara-Quinone Methides
 with Vinyl Epoxides/Cyclopropanes
;
_journal_issue 10
_journal_name_full 'ACS Catalysis'
_journal_page_first 6408
_journal_paper_doi 10.1021/acscatal.6b01845
_journal_volume 6
_journal_year 2016
_chemical_absolute_configuration rm
_chemical_formula_sum 'C25 H31 Cl O2'
_chemical_formula_weight 398.95
_space_group_crystal_system monoclinic
_space_group_IT_number 4
_space_group_name_Hall 'P 2yb'
_space_group_name_H-M_alt 'P 1 21 1'
_symmetry_space_group_name_Hall 'P 2yb'
_symmetry_space_group_name_H-M 'P 1 21 1'
_atom_sites_solution_hydrogens geom
_audit_creation_method SHELXL-2014/7
_cell_angle_alpha 90
_cell_angle_beta 97.807(3)
_cell_angle_gamma 90
_cell_formula_units_Z 2
_cell_length_a 9.8420(19)
_cell_length_b 11.556(2)
_cell_length_c 9.8592(19)
_cell_measurement_reflns_used 9949
_cell_measurement_temperature 100(2)
_cell_measurement_theta_max 28.33
_cell_measurement_theta_min 2.73
_cell_volume 1110.9(4)
_computing_cell_refinement 'Bruker SAINT'
_computing_data_collection 'Bruker APEX2'
_computing_data_reduction 'Bruker SAINT'
_computing_molecular_graphics 'Bruker SHELXTL'
_computing_publication_material 'Bruker SHELXTL'
_computing_structure_refinement 'SHELXL-2014/7 (Sheldrick, 2014)'
_computing_structure_solution 'SHELXS-97 (Sheldrick 2008)'
_diffrn_ambient_temperature 100(2)
_diffrn_measured_fraction_theta_full 1.000
_diffrn_measured_fraction_theta_max 0.998
_diffrn_measurement_device_type 'Bruker APEX-II CCD'
_diffrn_measurement_method '\f and \w scans'
_diffrn_radiation_type MoK\a
_diffrn_radiation_wavelength 0.71073
_diffrn_reflns_av_R_equivalents 0.0267
_diffrn_reflns_av_unetI/netI 0.0308
_diffrn_reflns_Laue_measured_fraction_full 1.000
_diffrn_reflns_Laue_measured_fraction_max 0.998
_diffrn_reflns_limit_h_max 13
_diffrn_reflns_limit_h_min -13
_diffrn_reflns_limit_k_max 15
_diffrn_reflns_limit_k_min -15
_diffrn_reflns_limit_l_max 13
_diffrn_reflns_limit_l_min -13
_diffrn_reflns_number 15691
_diffrn_reflns_point_group_measured_fraction_full 1.000
_diffrn_reflns_point_group_measured_fraction_max 0.998
_diffrn_reflns_theta_full 25.242
_diffrn_reflns_theta_max 28.338
_diffrn_reflns_theta_min 2.085
_exptl_absorpt_coefficient_mu 0.189
_exptl_absorpt_correction_T_max 0.7457
_exptl_absorpt_correction_T_min 0.6975
_exptl_absorpt_correction_type multi-scan
_exptl_absorpt_process_details 'Sadabs, (Sheldrick 2012)'
_exptl_crystal_colour Colourless
_exptl_crystal_density_diffrn 1.193
_exptl_crystal_density_meas ?
_exptl_crystal_density_method 'Not Measured'
_exptl_crystal_description Block
_exptl_crystal_F_000 428
_exptl_crystal_size_max 0.600
_exptl_crystal_size_mid 0.260
_exptl_crystal_size_min 0.160
_refine_diff_density_max 0.291
_refine_diff_density_min -0.169
_refine_diff_density_rms 0.042
_refine_ls_abs_structure_details
; 
 Flack x determined using 2434 quotients [(I+)-(I-)]/[(I+)+(I-)] 
 (Parsons, Flack and Wagner, Acta Cryst. B69 (2013) 249-259). 
;
_refine_ls_abs_structure_Flack 0.030(17)
_refine_ls_extinction_method none
_refine_ls_goodness_of_fit_ref 1.046
_refine_ls_hydrogen_treatment constr
_refine_ls_matrix_type full
_refine_ls_number_parameters 259
_refine_ls_number_reflns 5542
_refine_ls_number_restraints 1
_refine_ls_restrained_S_all 1.046
_refine_ls_R_factor_all 0.0338
_refine_ls_R_factor_gt 0.0326
_refine_ls_shift/su_max 0.000
_refine_ls_shift/su_mean 0.000
_refine_ls_structure_factor_coef Fsqd
_refine_ls_weighting_details 'w=1/[\s^2^(Fo^2^)+(0.0468P)^2^+0.1456P] where P=(Fo^2^+2Fc^2^)/3'
_refine_ls_weighting_scheme calc
_refine_ls_wR_factor_gt 0.0820
_refine_ls_wR_factor_ref 0.0828
_reflns_Friedel_coverage 0.907
_reflns_Friedel_fraction_full 1.000
_reflns_Friedel_fraction_max 0.998
_reflns_number_gt 5356
_reflns_number_total 5542
_reflns_threshold_expression 'I > 2\s(I)'
_cod_data_source_file cs6b01845_si_002.cif
_cod_data_source_block g106
_cod_depositor_comments
;
The following automatic conversions were performed:

'_exptl_absorpt_correction_type' value 'Multi-scan' changed to
'multi-scan' according to
/usr/data/users/saulius/crontab/automatic-downloads/rss-feeds/ACS/lib/dictionaries/cif_core.dic
dictionary named 'cif_core.dic' version 2.4.2 from 2011-04-26.

'_exptl_crystal_density_meas' value 'Not Measured' was changed to '?'
- the value is perceived as not measured.

Automatic conversion script
Id: cif_fix_values 4268 2015-11-12 08:31:59Z antanas 

 Adding full bibliography for 4513938.cif.
;
_cod_database_code 4513938
_shelx_shelxl_version_number 2014/7
_shelx_space_group_comment
; 
The symmetry employed for this shelxl refinement is uniquely defined 
by the following loop, which should always be used as a source of 
symmetry information in preference to the above space-group names. 
They are only intended as comments. 
;
_shelx_estimated_absorpt_t_min 0.895
_shelx_estimated_absorpt_t_max 0.970

loop_
_space_group_symop_operation_xyz
'x, y, z'
'-x, y+1/2, -z'

loop_
_atom_site_label
_atom_site_type_symbol
_atom_site_fract_x
_atom_site_fract_y
_atom_site_fract_z
_atom_site_U_iso_or_equiv
_atom_site_adp_type
_atom_site_occupancy
_atom_site_site_symmetry_order
_atom_site_calc_flag
_atom_site_refinement_flags_posn
_atom_site_refinement_flags_adp
Cl1 Cl 0.33677(5) 0.70420(4) 0.51927(5) 0.02928(13) Uani 1 1 d . .
O1 O 0.62796(13) 0.57832(13) 0.24964(13) 0.0215(3) Uani 1 1 d . .
O2 O -0.02173(14) 0.48073(15) 0.23582(17) 0.0314(4) Uani 1 1 d . .
C1 C 0.59932(19) 0.49691(17) 0.14062(19) 0.0193(4) Uani 1 1 d . .
H1A H 0.6828 0.4528 0.1278 0.023 Uiso 1 1 calc R U
H1B H 0.5648 0.5368 0.0539 0.023 Uiso 1 1 calc R U
C2 C 0.49040(18) 0.41716(16) 0.18414(18) 0.0162(3) Uani 1 1 d . .
H2 H 0.5366 0.3641 0.2562 0.019 Uiso 1 1 calc R U
C3 C 0.39937(17) 0.50282(15) 0.25523(17) 0.0141(3) Uani 1 1 d . .
C4 C 0.51189(17) 0.59138(16) 0.32159(17) 0.0159(3) Uani 1 1 d . .
H4 H 0.4752 0.6717 0.3067 0.019 Uiso 1 1 calc R U
C5 C 0.55560(17) 0.57338(15) 0.47314(17) 0.0155(3) Uani 1 1 d . .
C6 C 0.48186(19) 0.62002(16) 0.5706(2) 0.0196(4) Uani 1 1 d . .
C7 C 0.5200(2) 0.60363(19) 0.7101(2) 0.0251(4) Uani 1 1 d . .
H7 H 0.4675 0.6366 0.7744 0.030 Uiso 1 1 calc R U
C8 C 0.6353(2) 0.5388(2) 0.7540(2) 0.0284(5) Uani 1 1 d . .
H8 H 0.6628 0.5270 0.8491 0.034 Uiso 1 1 calc R U
C9 C 0.7113(2) 0.4909(2) 0.6595(2) 0.0254(4) Uani 1 1 d . .
H9 H 0.7907 0.4463 0.6898 0.030 Uiso 1 1 calc R U
C10 C 0.67130(18) 0.50839(17) 0.52046(19) 0.0191(4) Uani 1 1 d . .
H10 H 0.7240 0.4753 0.4564 0.023 Uiso 1 1 calc R U
C11 C 0.4101(2) 0.34381(16) 0.0762(2) 0.0201(4) Uani 1 1 d . .
H11 H 0.3297 0.3078 0.0996 0.024 Uiso 1 1 calc R U
C12 C 0.4402(2) 0.32431(18) -0.0482(2) 0.0259(4) Uani 1 1 d . .
H12A H 0.5196 0.3583 -0.0765 0.031 Uiso 1 1 calc R U
H12B H 0.3824 0.2762 -0.1094 0.031 Uiso 1 1 calc R U
C13 C 0.32986(18) 0.44025(15) 0.35859(17) 0.0137(3) Uani 1 1 d . .
H13 H 0.3864 0.3993 0.4284 0.016 Uiso 1 1 calc R U
C14 C 0.19468(18) 0.43697(14) 0.36109(17) 0.0136(3) Uani 1 1 d . .
C15 C 0.10236(18) 0.49514(16) 0.24818(18) 0.0167(3) Uani 1 1 d . .
C16 C 0.16606(17) 0.56927(14) 0.14942(17) 0.0147(3) Uani 1 1 d . .
C17 C 0.30207(18) 0.56801(15) 0.15324(17) 0.0155(3) Uani 1 1 d . .
H17 H 0.3400 0.6119 0.0860 0.019 Uiso 1 1 calc R U
C18 C 0.13188(18) 0.37788(15) 0.47681(18) 0.0163(3) Uani 1 1 d . .
C19 C 0.2433(2) 0.33052(19) 0.5864(2) 0.0246(4) Uani 1 1 d . .
H19A H 0.2982 0.2729 0.5452 0.037 Uiso 1 1 calc R U
H19B H 0.2003 0.2943 0.6597 0.037 Uiso 1 1 calc R U
H19C H 0.3026 0.3941 0.6243 0.037 Uiso 1 1 calc R U
C20 C 0.0496(2) 0.46751(19) 0.5469(2) 0.0281(5) Uani 1 1 d . .
H20A H 0.1096 0.5320 0.5803 0.042 Uiso 1 1 calc R U
H20B H 0.0130 0.4312 0.6242 0.042 Uiso 1 1 calc R U
H20C H -0.0263 0.4965 0.4810 0.042 Uiso 1 1 calc R U
C21 C 0.0392(2) 0.27636(19) 0.4233(2) 0.0300(5) Uani 1 1 d . .
H21A H -0.0373 0.3052 0.3580 0.045 Uiso 1 1 calc R U
H21B H 0.0032 0.2388 0.5002 0.045 Uiso 1 1 calc R U
H21C H 0.0924 0.2203 0.3777 0.045 Uiso 1 1 calc R U
C22 C 0.07209(19) 0.64273(16) 0.04603(19) 0.0195(4) Uani 1 1 d . .
C23 C -0.0219(2) 0.7186(2) 0.1220(2) 0.0331(5) Uani 1 1 d . .
H23A H 0.0342 0.7663 0.1901 0.050 Uiso 1 1 calc R U
H23B H -0.0823 0.6689 0.1679 0.050 Uiso 1 1 calc R U
H23C H -0.0776 0.7687 0.0562 0.050 Uiso 1 1 calc R U
C24 C -0.0157(2) 0.5642(2) -0.0565(2) 0.0316(5) Uani 1 1 d . .
H24A H -0.0762 0.6119 -0.1210 0.047 Uiso 1 1 calc R U
H24B H -0.0712 0.5128 -0.0071 0.047 Uiso 1 1 calc R U
H24C H 0.0442 0.5178 -0.1068 0.047 Uiso 1 1 calc R U
C25 C 0.1551(2) 0.7233(2) -0.0342(2) 0.0325(5) Uani 1 1 d . .
H25A H 0.2103 0.6771 -0.0897 0.049 Uiso 1 1 calc R U
H25B H 0.2157 0.7714 0.0298 0.049 Uiso 1 1 calc R U
H25C H 0.0925 0.7730 -0.0941 0.049 Uiso 1 1 calc R U

loop_
_atom_site_aniso_label
_atom_site_aniso_U_11
_atom_site_aniso_U_22
_atom_site_aniso_U_33
_atom_site_aniso_U_23
_atom_site_aniso_U_13
_atom_site_aniso_U_12
Cl1 0.0251(2) 0.0239(2) 0.0385(3) -0.0114(2) 0.00306(19) 0.00619(19)
O1 0.0189(6) 0.0315(7) 0.0150(6) -0.0022(5) 0.0052(5) -0.0096(6)
O2 0.0152(6) 0.0420(9) 0.0359(9) 0.0145(7) -0.0004(6) -0.0026(6)
C1 0.0175(8) 0.0250(9) 0.0161(8) 0.0008(7) 0.0049(6) -0.0011(7)
C2 0.0162(8) 0.0187(8) 0.0138(8) 0.0023(6) 0.0021(6) 0.0014(6)
C3 0.0143(7) 0.0164(8) 0.0112(7) 0.0010(6) 0.0005(6) -0.0002(6)
C4 0.0154(7) 0.0177(8) 0.0145(8) 0.0019(6) 0.0016(6) -0.0014(6)
C5 0.0148(7) 0.0170(8) 0.0144(8) -0.0003(6) 0.0016(6) -0.0049(6)
C6 0.0183(8) 0.0183(8) 0.0222(9) -0.0047(7) 0.0023(7) -0.0037(7)
C7 0.0276(10) 0.0316(11) 0.0180(9) -0.0082(8) 0.0092(7) -0.0093(8)
C8 0.0291(10) 0.0424(12) 0.0131(8) 0.0011(8) 0.0008(7) -0.0138(9)
C9 0.0200(9) 0.0352(11) 0.0194(9) 0.0055(8) -0.0032(7) -0.0032(8)
C10 0.0155(8) 0.0254(9) 0.0165(8) 0.0009(7) 0.0018(6) -0.0016(7)
C11 0.0209(8) 0.0171(8) 0.0217(9) 0.0014(7) 0.0006(7) -0.0006(7)
C12 0.0331(11) 0.0224(9) 0.0220(10) -0.0028(8) 0.0032(8) -0.0004(8)
C13 0.0154(8) 0.0134(7) 0.0119(7) 0.0002(6) 0.0006(6) -0.0006(6)
C14 0.0162(8) 0.0116(7) 0.0130(7) 0.0001(6) 0.0019(6) -0.0004(6)
C15 0.0154(8) 0.0177(8) 0.0166(8) 0.0002(7) 0.0006(6) 0.0006(7)
C16 0.0180(8) 0.0133(7) 0.0120(7) -0.0004(6) -0.0013(6) 0.0008(6)
C17 0.0182(8) 0.0164(8) 0.0118(7) 0.0021(6) 0.0012(6) -0.0005(6)
C18 0.0169(8) 0.0159(8) 0.0169(8) 0.0019(6) 0.0055(6) -0.0013(6)
C19 0.0254(9) 0.0292(10) 0.0205(9) 0.0113(8) 0.0075(7) 0.0026(8)
C20 0.0321(11) 0.0266(10) 0.0292(11) 0.0020(8) 0.0175(9) 0.0048(8)
C21 0.0356(11) 0.0266(10) 0.0285(11) 0.0017(8) 0.0070(9) -0.0144(9)
C22 0.0180(9) 0.0193(9) 0.0190(9) 0.0031(7) -0.0052(7) 0.0023(7)
C23 0.0327(11) 0.0289(11) 0.0361(11) 0.0013(9) -0.0010(9) 0.0155(9)
C24 0.0322(11) 0.0328(11) 0.0247(10) 0.0009(8) -0.0142(8) -0.0008(9)
C25 0.0281(10) 0.0355(13) 0.0314(11) 0.0204(9) -0.0045(8) 0.0010(9)

loop_
_atom_type_symbol
_atom_type_description
_atom_type_scat_dispersion_real
_atom_type_scat_dispersion_imag
_atom_type_scat_source
C C 0.0033 0.0016 'International Tables Vol C Tables 4.2.6.8 and 6.1.1.4'
H H 0.0000 0.0000 'International Tables Vol C Tables 4.2.6.8 and 6.1.1.4'
O O 0.0106 0.0060 'International Tables Vol C Tables 4.2.6.8 and 6.1.1.4'
Cl Cl 0.1484 0.1585 'International Tables Vol C Tables 4.2.6.8 and 6.1.1.4'

loop_
_geom_angle_atom_site_label_1
_geom_angle_atom_site_label_2
_geom_angle_atom_site_label_3
_geom_angle
C1 O1 C4 110.68(13)
O1 C1 C2 105.19(14)
O1 C1 H1A 110.7
C2 C1 H1A 110.7
O1 C1 H1B 110.7
C2 C1 H1B 110.7
H1A C1 H1B 108.8
C11 C2 C1 117.81(15)
C11 C2 C3 113.43(15)
C1 C2 C3 102.22(14)
C11 C2 H2 107.6
C1 C2 H2 107.6
C3 C2 H2 107.6
C13 C3 C17 113.14(14)
C13 C3 C2 110.10(14)
C17 C3 C2 111.79(14)
C13 C3 C4 113.06(14)
C17 C3 C4 107.50(14)
C2 C3 C4 100.57(13)
O1 C4 C5 109.63(14)
O1 C4 C3 106.71(14)
C5 C4 C3 114.13(14)
O1 C4 H4 108.7
C5 C4 H4 108.7
C3 C4 H4 108.7
C6 C5 C10 117.29(16)
C6 C5 C4 121.66(16)
C10 C5 C4 121.05(16)
C5 C6 C7 122.39(18)
C5 C6 Cl1 119.98(14)
C7 C6 Cl1 117.62(15)
C8 C7 C6 118.99(18)
C8 C7 H7 120.5
C6 C7 H7 120.5
C7 C8 C9 120.15(18)
C7 C8 H8 119.9
C9 C8 H8 119.9
C8 C9 C10 119.90(19)
C8 C9 H9 120.1
C10 C9 H9 120.1
C9 C10 C5 121.28(18)
C9 C10 H10 119.4
C5 C10 H10 119.4
C12 C11 C2 126.42(18)
C12 C11 H11 116.8
C2 C11 H11 116.8
C11 C12 H12A 120.0
C11 C12 H12B 120.0
H12A C12 H12B 120.0
C14 C13 C3 125.31(15)
C14 C13 H13 117.3
C3 C13 H13 117.3
C13 C14 C15 118.64(15)
C13 C14 C18 122.07(15)
C15 C14 C18 119.27(15)
O2 C15 C16 120.95(16)
O2 C15 C14 120.68(17)
C16 C15 C14 118.36(15)
C17 C16 C15 118.86(15)
C17 C16 C22 122.43(16)
C15 C16 C22 118.71(15)
C16 C17 C3 124.98(15)
C16 C17 H17 117.5
C3 C17 H17 117.5
C14 C18 C19 111.24(14)
C14 C18 C21 111.49(15)
C19 C18 C21 107.72(16)
C14 C18 C20 109.01(15)
C19 C18 C20 107.11(16)
C21 C18 C20 110.17(16)
C18 C19 H19A 109.5
C18 C19 H19B 109.5
H19A C19 H19B 109.5
C18 C19 H19C 109.5
H19A C19 H19C 109.5
H19B C19 H19C 109.5
C18 C20 H20A 109.5
C18 C20 H20B 109.5
H20A C20 H20B 109.5
C18 C20 H20C 109.5
H20A C20 H20C 109.5
H20B C20 H20C 109.5
C18 C21 H21A 109.5
C18 C21 H21B 109.5
H21A C21 H21B 109.5
C18 C21 H21C 109.5
H21A C21 H21C 109.5
H21B C21 H21C 109.5
C25 C22 C24 108.19(17)
C25 C22 C16 111.36(15)
C24 C22 C16 110.17(15)
C25 C22 C23 107.66(18)
C24 C22 C23 109.57(17)
C16 C22 C23 109.83(15)
C22 C23 H23A 109.5
C22 C23 H23B 109.5
H23A C23 H23B 109.5
C22 C23 H23C 109.5
H23A C23 H23C 109.5
H23B C23 H23C 109.5
C22 C24 H24A 109.5
C22 C24 H24B 109.5
H24A C24 H24B 109.5
C22 C24 H24C 109.5
H24A C24 H24C 109.5
H24B C24 H24C 109.5
C22 C25 H25A 109.5
C22 C25 H25B 109.5
H25A C25 H25B 109.5
C22 C25 H25C 109.5
H25A C25 H25C 109.5
H25B C25 H25C 109.5

loop_
_geom_bond_atom_site_label_1
_geom_bond_atom_site_label_2
_geom_bond_distance
Cl1 C6 1.745(2)
O1 C1 1.427(2)
O1 C4 1.432(2)
O2 C15 1.222(2)
C1 C2 1.519(3)
C1 H1A 0.9900
C1 H1B 0.9900
C2 C11 1.499(3)
C2 C3 1.563(2)
C2 H2 1.0000
C3 C13 1.490(2)
C3 C17 1.495(2)
C3 C4 1.583(2)
C4 C5 1.512(2)
C4 H4 1.0000
C5 C6 1.389(2)
C5 C10 1.391(2)
C6 C7 1.389(3)
C7 C8 1.379(3)
C7 H7 0.9500
C8 C9 1.387(3)
C8 H8 0.9500
C9 C10 1.389(3)
C9 H9 0.9500
C10 H10 0.9500
C11 C12 1.319(3)
C11 H11 0.9500
C12 H12A 0.9500
C12 H12B 0.9500
C13 C14 1.335(2)
C13 H13 0.9500
C14 C15 1.497(2)
C14 C18 1.530(2)
C15 C16 1.497(2)
C16 C17 1.334(2)
C16 C22 1.536(2)
C17 H17 0.9500
C18 C19 1.532(3)
C18 C21 1.535(3)
C18 C20 1.536(3)
C19 H19A 0.9800
C19 H19B 0.9800
C19 H19C 0.9800
C20 H20A 0.9800
C20 H20B 0.9800
C20 H20C 0.9800
C21 H21A 0.9800
C21 H21B 0.9800
C21 H21C 0.9800
C22 C25 1.528(3)
C22 C24 1.534(3)
C22 C23 1.540(3)
C23 H23A 0.9800
C23 H23B 0.9800
C23 H23C 0.9800
C24 H24A 0.9800
C24 H24B 0.9800
C24 H24C 0.9800
C25 H25A 0.9800
C25 H25B 0.9800
C25 H25C 0.9800

loop_
_geom_torsion_atom_site_label_1
_geom_torsion_atom_site_label_2
_geom_torsion_atom_site_label_3
_geom_torsion_atom_site_label_4
_geom_torsion
C4 O1 C1 C2 -26.29(19)
O1 C1 C2 C11 162.99(15)
O1 C1 C2 C3 37.95(17)
C11 C2 C3 C13 78.48(18)
C1 C2 C3 C13 -153.63(14)
C11 C2 C3 C17 -48.2(2)
C1 C2 C3 C17 79.71(17)
C11 C2 C3 C4 -162.01(14)
C1 C2 C3 C4 -34.12(16)
C1 O1 C4 C5 127.41(16)
C1 O1 C4 C3 3.34(18)
C13 C3 C4 O1 137.19(15)
C17 C3 C4 O1 -97.21(16)
C2 C3 C4 O1 19.84(16)
C13 C3 C4 C5 15.9(2)
C17 C3 C4 C5 141.53(15)
C2 C3 C4 C5 -101.41(16)
O1 C4 C5 C6 156.27(16)
C3 C4 C5 C6 -84.1(2)
O1 C4 C5 C10 -24.2(2)
C3 C4 C5 C10 95.41(19)
C10 C5 C6 C7 0.0(3)
C4 C5 C6 C7 179.53(17)
C10 C5 C6 Cl1 179.15(14)
C4 C5 C6 Cl1 -1.3(2)
C5 C6 C7 C8 0.1(3)
Cl1 C6 C7 C8 -179.12(16)
C6 C7 C8 C9 -0.1(3)
C7 C8 C9 C10 0.1(3)
C8 C9 C10 C5 0.0(3)
C6 C5 C10 C9 0.0(3)
C4 C5 C10 C9 -179.55(17)
C1 C2 C11 C12 13.7(3)
C3 C2 C11 C12 133.0(2)
C17 C3 C13 C14 2.2(2)
C2 C3 C13 C14 -123.69(18)
C4 C3 C13 C14 124.72(18)
C3 C13 C14 C15 3.3(3)
C3 C13 C14 C18 -175.50(16)
C13 C14 C15 O2 169.71(18)
C18 C14 C15 O2 -11.5(3)
C13 C14 C15 C16 -9.1(2)
C18 C14 C15 C16 169.75(15)
O2 C15 C16 C17 -169.42(19)
C14 C15 C16 C17 9.4(2)
O2 C15 C16 C22 9.7(3)
C14 C15 C16 C22 -171.48(15)
C15 C16 C17 C3 -3.9(3)
C22 C16 C17 C3 177.02(16)
C13 C3 C17 C16 -1.9(2)
C2 C3 C17 C16 123.08(18)
C4 C3 C17 C16 -127.46(18)
C13 C14 C18 C19 2.4(2)
C15 C14 C18 C19 -176.37(16)
C13 C14 C18 C21 -117.85(19)
C15 C14 C18 C21 63.4(2)
C13 C14 C18 C20 120.31(19)
C15 C14 C18 C20 -58.5(2)
C17 C16 C22 C25 -7.8(2)
C15 C16 C22 C25 173.11(17)
C17 C16 C22 C24 112.3(2)
C15 C16 C22 C24 -66.8(2)
C17 C16 C22 C23 -126.94(19)
C15 C16 C22 C23 53.9(2)
